data_4064892
loop_
_publ_author_name
'Gao, Wei'
'Song, Li-Cheng'
'Yin, Bang-Shao'
'Zan, Hui-Ning'
'Wang, De-Fu'
'Song, Hai-Bin'

_publ_section_title
;
 Synthesis and Characterization of Single, Double, and Triple Butterfly
 [2Fe2E] (E = Se, S) Cluster Complexes Related to the Active Site of
 [FeFe]-Hydrogenases
;
_journal_issue 15
_journal_name_full Organometallics
_journal_page_first 4097
_journal_paper_doi 10.1021/om200395g
_journal_volume 30
_journal_year 2011
_chemical_formula_sum 'C15 H9 Fe2 N O7 Se2'
_chemical_formula_weight 584.85
_chemical_name_systematic
; 
 ? 
;
_space_group_IT_number 14
_symmetry_cell_setting monoclinic
_symmetry_space_group_name_Hall '-P 2yn'
_symmetry_space_group_name_H-M 'P 1 21/n 1'
_atom_sites_solution_hydrogens geom
_atom_sites_solution_primary direct
_atom_sites_solution_secondary difmap
_audit_creation_method SHELXL-97
_cell_angle_alpha 90.00
_cell_angle_beta 103.56(3)
_cell_angle_gamma 90.00
_cell_formula_units_Z 4
_cell_length_a 9.6208(19)
_cell_length_b 12.657(3)
_cell_length_c 15.858(3)
_cell_measurement_reflns_used 4452
_cell_measurement_temperature 113(2)
_cell_measurement_theta_max 27.468
_cell_measurement_theta_min 2.082
_cell_volume 1877.2(7)
_computing_cell_refinement crystalclear
_computing_data_collection 'crystalclear(Rigaku/MSC Inc., 2005)'
_computing_data_reduction crystalclear
_computing_molecular_graphics 'Bruker SHELXTL'
_computing_publication_material 'Bruker SHELXTL'
_computing_structure_refinement 'SHELXL-97 (Sheldrick, 1997)'
_computing_structure_solution 'SHELXS-97 (Sheldrick, 1990)'
_diffrn_ambient_temperature 113(2)
_diffrn_detector_area_resol_mean 7.31
_diffrn_measured_fraction_theta_full 0.998
_diffrn_measured_fraction_theta_max 0.998
_diffrn_measurement_device_type 'rigaku saturn CCD area detector'
_diffrn_measurement_method '\w and \f scans'
_diffrn_radiation_monochromator confocal
_diffrn_radiation_source 'rotating anode'
_diffrn_radiation_type MoK\a
_diffrn_radiation_wavelength 0.71073
_diffrn_reflns_av_R_equivalents 0.0555
_diffrn_reflns_av_sigmaI/netI 0.0582
_diffrn_reflns_limit_h_max 11
_diffrn_reflns_limit_h_min -11
_diffrn_reflns_limit_k_max 14
_diffrn_reflns_limit_k_min -15
_diffrn_reflns_limit_l_max 12
_diffrn_reflns_limit_l_min -18
_diffrn_reflns_number 12437
_diffrn_reflns_theta_full 25.02
_diffrn_reflns_theta_max 25.02
_diffrn_reflns_theta_min 2.08
_diffrn_standards_decay_% 0
_diffrn_standards_interval_count 0
_diffrn_standards_interval_time 0
_diffrn_standards_number 0
_exptl_absorpt_coefficient_mu 5.460
_exptl_absorpt_correction_T_max 0.5603
_exptl_absorpt_correction_T_min 0.4081
_exptl_absorpt_correction_type multi-scan
_exptl_absorpt_process_details crystalclear
_exptl_crystal_density_diffrn 2.069
_exptl_crystal_density_method 'not measured'
_exptl_crystal_F_000 1128
_exptl_crystal_size_max 0.20
_exptl_crystal_size_mid 0.18
_exptl_crystal_size_min 0.12
_refine_diff_density_max 0.684
_refine_diff_density_min -0.665
_refine_diff_density_rms 0.119
_refine_ls_extinction_method none
_refine_ls_goodness_of_fit_ref 0.951
_refine_ls_hydrogen_treatment constr
_refine_ls_matrix_type full
_refine_ls_number_parameters 244
_refine_ls_number_reflns 3306
_refine_ls_number_restraints 0
_refine_ls_restrained_S_all 0.951
_refine_ls_R_factor_all 0.0551
_refine_ls_R_factor_gt 0.0396
_refine_ls_shift/su_max 0.001
_refine_ls_shift/su_mean 0.000
_refine_ls_structure_factor_coef Fsqd
_refine_ls_weighting_details 'calc w=1/[\s^2^(Fo^2^)+(0.0414P)^2^+0.0000P] where P=(Fo^2^+2Fc^2^)/3'
_refine_ls_weighting_scheme calc
_refine_ls_wR_factor_gt 0.0762
_refine_ls_wR_factor_ref 0.0819
_reflns_number_gt 2492
_reflns_number_total 3306
_reflns_threshold_expression >2sigma(I)
_cod_data_source_file om200395g_si_002.cif
_cod_data_source_block Comp2
_cod_depositor_comments
;
The following automatic conversions were performed:

'_symmetry_cell_setting' value 'Monoclinic' changed to 'monoclinic'
according to /home/saulius/struct/CIF-dictionaries/cif_core.dic
dictionary named 'cif_core.dic' version 2.4.1 from
2010-06-29.

'_exptl_absorpt_correction_type' value 'MULTI-SCAN'
changed to 'multi-scan' according to
/home/saulius/struct/CIF-dictionaries/cif_core.dic dictionary named
'cif_core.dic' version 2.4.1 from
2010-06-29.

'_refine_ls_hydrogen_treatment' value 'CONSTR' changed
to 'constr' according to
/home/saulius/struct/CIF-dictionaries/cif_core.dic dictionary named
'cif_core.dic' version 2.4.1 from 2010-06-29.

Automatic conversion script
Id: cif_fix_values 1715 2011-07-08 13:25:40Z adriana 
;
_cod_original_cell_volume 1877.3(6)
_cod_original_sg_symbol_H-M P2(1)/n
_cod_database_code 4064892

loop_
_symmetry_equiv_pos_as_xyz
'x, y, z'
'-x+1/2, y+1/2, -z+1/2'
'-x, -y, -z'
'x-1/2, -y-1/2, z-1/2'

loop_
_atom_site_label
_atom_site_type_symbol
_atom_site_fract_x
_atom_site_fract_y
_atom_site_fract_z
_atom_site_U_iso_or_equiv
_atom_site_adp_type
_atom_site_occupancy
_atom_site_symmetry_multiplicity
_atom_site_calc_flag
_atom_site_refinement_flags
Se1 Se 0.71417(5) 0.97035(3) 0.23997(3) 0.03626(15) Uani 1 1 d .
Se2 Se 0.63947(5) 0.74485(3) 0.31784(3) 0.03680(15) Uani 1 1 d .
Fe1 Fe 0.85793(7) 0.82641(5) 0.30750(4) 0.03530(19) Uani 1 1 d .
Fe2 Fe 0.67848(7) 0.91708(5) 0.37801(4) 0.03419(19) Uani 1 1 d .
O1 O 0.9405(5) 0.7143(3) 0.1648(3) 0.0669(12) Uani 1 1 d .
O2 O 1.0889(5) 0.9820(3) 0.3458(3) 0.0804(13) Uani 1 1 d .
O3 O 0.9876(4) 0.6832(3) 0.4480(3) 0.0685(11) Uani 1 1 d .
O4 O 0.8461(5) 1.1017(3) 0.4516(3) 0.0806(14) Uani 1 1 d .
O5 O 0.7469(5) 0.8100(3) 0.5458(2) 0.0795(14) Uani 1 1 d .
O6 O 0.3968(5) 0.9916(4) 0.3909(3) 0.0827(14) Uani 1 1 d .
O7 O 0.2481(4) 0.8427(3) 0.2157(3) 0.0627(11) Uani 1 1 d .
N1 N 0.4535(4) 0.8524(3) 0.1701(2) 0.0383(10) Uani 1 1 d .
C1 C 0.9067(6) 0.7582(4) 0.2191(3) 0.0431(13) Uani 1 1 d .
C2 C 1.0015(6) 0.9192(4) 0.3311(3) 0.0486(14) Uani 1 1 d .
C3 C 0.9395(6) 0.7401(4) 0.3928(3) 0.0452(13) Uani 1 1 d .
C4 C 0.7797(6) 1.0300(4) 0.4228(3) 0.0498(14) Uani 1 1 d .
C5 C 0.7195(6) 0.8528(4) 0.4801(3) 0.0472(14) Uani 1 1 d .
C6 C 0.5049(6) 0.9619(4) 0.3826(3) 0.0463(13) Uani 1 1 d .
C7 C 0.5599(5) 0.9142(4) 0.1433(3) 0.0423(12) Uani 1 1 d .
H7A H 0.5132 0.9733 0.1091 0.051 Uiso 1 1 calc R
H7B H 0.6035 0.8712 0.1059 0.051 Uiso 1 1 calc R
C8 C 0.4986(6) 0.7497(3) 0.2043(3) 0.0451(13) Uani 1 1 d .
H8A H 0.5392 0.7128 0.1621 0.054 Uiso 1 1 calc R
H8B H 0.4144 0.7106 0.2098 0.054 Uiso 1 1 calc R
C9 C 0.3216(6) 0.8902(4) 0.1756(3) 0.0436(13) Uani 1 1 d .
C10 C 0.2705(5) 0.9884(4) 0.1261(3) 0.0391(12) Uani 1 1 d .
C11 C 0.2210(6) 0.9839(4) 0.0368(3) 0.0536(14) Uani 1 1 d .
H11 H 0.2298 0.9213 0.0076 0.064 Uiso 1 1 calc R
C12 C 0.1594(6) 1.0704(5) -0.0092(4) 0.0621(16) Uani 1 1 d .
H12 H 0.1234 1.0656 -0.0689 0.074 Uiso 1 1 calc R
C13 C 0.1507(6) 1.1645(4) 0.0329(4) 0.0610(17) Uani 1 1 d .
H13 H 0.1103 1.2236 0.0016 0.073 Uiso 1 1 calc R
C14 C 0.2018(7) 1.1709(4) 0.1210(4) 0.0670(18) Uani 1 1 d .
H14 H 0.1975 1.2346 0.1495 0.080 Uiso 1 1 calc R
C15 C 0.2599(6) 1.0826(4) 0.1674(3) 0.0538(14) Uani 1 1 d .
H15 H 0.2923 1.0870 0.2274 0.065 Uiso 1 1 calc R

loop_
_atom_site_aniso_label
_atom_site_aniso_U_11
_atom_site_aniso_U_22
_atom_site_aniso_U_33
_atom_site_aniso_U_23
_atom_site_aniso_U_13
_atom_site_aniso_U_12
Se1 0.0378(3) 0.0318(3) 0.0373(3) 0.0031(2) 0.0049(2) -0.0017(2)
Se2 0.0375(3) 0.0293(3) 0.0415(3) 0.0009(2) 0.0050(2) -0.0013(2)
Fe1 0.0304(4) 0.0351(4) 0.0380(4) -0.0009(3) 0.0033(3) 0.0015(3)
Fe2 0.0359(5) 0.0328(4) 0.0316(4) -0.0022(3) 0.0035(3) 0.0019(3)
O1 0.085(4) 0.062(2) 0.057(3) -0.014(2) 0.025(2) 0.001(2)
O2 0.046(3) 0.072(3) 0.119(4) -0.017(3) 0.012(3) -0.020(2)
O3 0.060(3) 0.080(3) 0.060(3) 0.022(2) 0.002(2) 0.016(2)
O4 0.100(4) 0.063(3) 0.069(3) -0.019(2) 0.001(3) -0.032(3)
O5 0.121(4) 0.068(3) 0.043(3) 0.015(2) 0.006(3) 0.020(3)
O6 0.048(3) 0.120(3) 0.080(3) -0.027(3) 0.016(3) 0.019(3)
O7 0.051(3) 0.070(3) 0.074(3) 0.017(2) 0.028(2) 0.002(2)
N1 0.033(3) 0.039(2) 0.038(2) 0.0006(18) -0.001(2) 0.0009(19)
C1 0.044(3) 0.039(3) 0.041(3) 0.005(2) -0.001(3) 0.001(2)
C2 0.040(4) 0.049(3) 0.055(3) -0.006(3) 0.007(3) -0.003(3)
C3 0.037(3) 0.051(3) 0.045(3) -0.001(3) 0.005(3) 0.007(3)
C4 0.058(4) 0.048(3) 0.040(3) 0.001(3) 0.003(3) 0.002(3)
C5 0.057(4) 0.040(3) 0.042(3) -0.006(3) 0.007(3) 0.004(3)
C6 0.053(4) 0.049(3) 0.035(3) -0.009(2) 0.007(3) 0.003(3)
C7 0.042(3) 0.049(3) 0.033(3) 0.003(2) 0.003(2) 0.000(3)
C8 0.043(3) 0.036(3) 0.051(3) -0.012(2) 0.000(3) -0.006(2)
C9 0.047(4) 0.047(3) 0.035(3) -0.006(2) 0.007(3) -0.007(3)
C10 0.033(3) 0.045(3) 0.040(3) 0.005(2) 0.009(2) 0.005(2)
C11 0.056(4) 0.058(3) 0.044(3) -0.003(3) 0.006(3) -0.001(3)
C12 0.059(4) 0.078(4) 0.046(3) 0.017(3) 0.004(3) 0.006(3)
C13 0.050(4) 0.065(4) 0.074(4) 0.023(3) 0.026(4) 0.024(3)
C14 0.081(5) 0.058(4) 0.069(5) 0.002(3) 0.030(4) 0.017(3)
C15 0.062(4) 0.060(3) 0.038(3) -0.003(3) 0.009(3) 0.006(3)

loop_
_atom_type_symbol
_atom_type_description
_atom_type_scat_dispersion_real
_atom_type_scat_dispersion_imag
_atom_type_scat_source
C C 0.0033 0.0016 'International Tables Vol C Tables 4.2.6.8 and 6.1.1.4'
H H 0.0000 0.0000 'International Tables Vol C Tables 4.2.6.8 and 6.1.1.4'
N N 0.0061 0.0033 'International Tables Vol C Tables 4.2.6.8 and 6.1.1.4'
O O 0.0106 0.0060 'International Tables Vol C Tables 4.2.6.8 and 6.1.1.4'
Fe Fe 0.3463 0.8444 'International Tables Vol C Tables 4.2.6.8 and 6.1.1.4'
Se Se -0.0929 2.2259 'International Tables Vol C Tables 4.2.6.8 and 6.1.1.4'

loop_
_geom_angle_atom_site_label_1
_geom_angle_atom_site_label_2
_geom_angle_atom_site_label_3
_geom_angle
C7 Se1 Fe1 108.75(14)
C7 Se1 Fe2 111.23(13)
Fe1 Se1 Fe2 64.27(3)
C8 Se2 Fe2 110.27(13)
C8 Se2 Fe1 110.52(15)
Fe2 Se2 Fe1 64.57(3)
C3 Fe1 C2 93.6(2)
C3 Fe1 C1 98.6(2)
C2 Fe1 C1 98.6(2)
C3 Fe1 Se2 85.44(17)
C2 Fe1 Se2 157.37(17)
C1 Fe1 Se2 103.95(17)
C3 Fe1 Se1 156.97(16)
C2 Fe1 Se1 86.00(17)
C1 Fe1 Se1 104.27(16)
Se2 Fe1 Se1 86.20(3)
C3 Fe1 Fe2 99.66(16)
C2 Fe1 Fe2 100.54(17)
C1 Fe1 Fe2 152.60(17)
Se2 Fe1 Fe2 57.57(3)
Se1 Fe1 Fe2 57.99(3)
C5 Fe2 C4 91.2(2)
C5 Fe2 C6 96.9(2)
C4 Fe2 C6 99.1(2)
C5 Fe2 Se2 85.76(15)
C4 Fe2 Se2 156.56(18)
C6 Fe2 Se2 104.34(16)
C5 Fe2 Se1 156.51(18)
C4 Fe2 Se1 87.50(16)
C6 Fe2 Se1 106.52(16)
Se2 Fe2 Se1 86.22(3)
C5 Fe2 Fe1 99.56(17)
C4 Fe2 Fe1 100.00(17)
C6 Fe2 Fe1 154.45(16)
Se2 Fe2 Fe1 57.86(2)
Se1 Fe2 Fe1 57.73(3)
C9 N1 C7 124.2(4)
C9 N1 C8 119.4(4)
C7 N1 C8 115.7(4)
O1 C1 Fe1 178.3(5)
O2 C2 Fe1 177.0(5)
O3 C3 Fe1 177.6(5)
O4 C4 Fe2 179.1(5)
O5 C5 Fe2 179.1(5)
O6 C6 Fe2 175.7(5)
N1 C7 Se1 114.9(3)
N1 C7 H7A 108.6
Se1 C7 H7A 108.6
N1 C7 H7B 108.6
Se1 C7 H7B 108.6
H7A C7 H7B 107.5
N1 C8 Se2 116.8(3)
N1 C8 H8A 108.1
Se2 C8 H8A 108.1
N1 C8 H8B 108.1
Se2 C8 H8B 108.1
H8A C8 H8B 107.3
O7 C9 N1 121.2(5)
O7 C9 C10 121.8(5)
N1 C9 C10 116.8(4)
C15 C10 C11 118.5(5)
C15 C10 C9 121.6(4)
C11 C10 C9 119.7(4)
C12 C11 C10 120.8(5)
C12 C11 H11 119.6
C10 C11 H11 119.6
C11 C12 C13 120.1(5)
C11 C12 H12 120.0
C13 C12 H12 120.0
C14 C13 C12 119.8(5)
C14 C13 H13 120.1
C12 C13 H13 120.1
C13 C14 C15 120.0(5)
C13 C14 H14 120.0
C15 C14 H14 120.0
C10 C15 C14 120.8(5)
C10 C15 H15 119.6
C14 C15 H15 119.6

loop_
_geom_bond_atom_site_label_1
_geom_bond_atom_site_label_2
_geom_bond_distance
Se1 C7 1.998(5)
Se1 Fe1 2.3842(9)
Se1 Fe2 2.3909(9)
Se2 C8 1.985(5)
Se2 Fe2 2.3739(9)
Se2 Fe1 2.3814(9)
Fe1 C3 1.771(6)
Fe1 C2 1.785(6)
Fe1 C1 1.800(5)
Fe1 Fe2 2.5401(10)
Fe2 C5 1.771(5)
Fe2 C4 1.781(6)
Fe2 C6 1.781(6)
O1 C1 1.133(5)
O2 C2 1.140(6)
O3 C3 1.146(6)
O4 C4 1.141(6)
O5 C5 1.149(6)
O6 C6 1.142(6)
O7 C9 1.215(6)
N1 C9 1.378(6)
N1 C7 1.430(6)
N1 C8 1.436(5)
C7 H7A 0.9700
C7 H7B 0.9700
C8 H8A 0.9700
C8 H8B 0.9700
C9 C10 1.490(7)
C10 C15 1.376(7)
C10 C11 1.386(6)
C11 C12 1.372(7)
C11 H11 0.9300
C12 C13 1.377(7)
C12 H12 0.9300
C13 C14 1.370(8)
C13 H13 0.9300
C14 C15 1.383(7)
C14 H14 0.9300
C15 H15 0.9300

loop_
_geom_torsion_atom_site_label_1
_geom_torsion_atom_site_label_2
_geom_torsion_atom_site_label_3
_geom_torsion_atom_site_label_4
_geom_torsion
C8 Se2 Fe1 C3 -152.1(2)
Fe2 Se2 Fe1 C3 104.48(16)
C8 Se2 Fe1 C2 119.4(5)
Fe2 Se2 Fe1 C2 16.0(5)
C8 Se2 Fe1 C1 -54.4(2)
Fe2 Se2 Fe1 C1 -157.82(16)
C8 Se2 Fe1 Se1 49.36(14)
Fe2 Se2 Fe1 Se1 -54.04(3)
C8 Se2 Fe1 Fe2 103.40(14)
C7 Se1 Fe1 C3 -120.4(5)
Fe2 Se1 Fe1 C3 -15.2(4)
C7 Se1 Fe1 C2 149.8(2)
Fe2 Se1 Fe1 C2 -105.06(17)
C7 Se1 Fe1 C1 52.0(2)
Fe2 Se1 Fe1 C1 157.12(17)
C7 Se1 Fe1 Se2 -51.45(14)
Fe2 Se1 Fe1 Se2 53.68(3)
C7 Se1 Fe1 Fe2 -105.13(14)
C8 Se2 Fe2 C5 152.1(2)
Fe1 Se2 Fe2 C5 -104.08(19)
C8 Se2 Fe2 C4 -124.8(4)
Fe1 Se2 Fe2 C4 -21.0(4)
C8 Se2 Fe2 C6 56.1(2)
Fe1 Se2 Fe2 C6 159.91(16)
C8 Se2 Fe2 Se1 -49.96(17)
Fe1 Se2 Fe2 Se1 53.82(3)
C8 Se2 Fe2 Fe1 -103.78(17)
C7 Se1 Fe2 C5 117.6(4)
Fe1 Se1 Fe2 C5 16.3(4)
C7 Se1 Fe2 C4 -155.2(2)
Fe1 Se1 Fe2 C4 103.48(18)
C7 Se1 Fe2 C6 -56.5(2)
Fe1 Se1 Fe2 C6 -157.77(16)
C7 Se1 Fe2 Se2 47.35(15)
Fe1 Se1 Fe2 Se2 -53.92(3)
C7 Se1 Fe2 Fe1 101.28(15)
C3 Fe1 Fe2 C5 0.5(2)
C2 Fe1 Fe2 C5 -95.0(2)
C1 Fe1 Fe2 C5 131.6(4)
Se2 Fe1 Fe2 C5 78.79(17)
Se1 Fe1 Fe2 C5 -173.48(17)
C3 Fe1 Fe2 C4 93.4(2)
C2 Fe1 Fe2 C4 -2.1(2)
C1 Fe1 Fe2 C4 -135.5(4)
Se2 Fe1 Fe2 C4 171.69(17)
Se1 Fe1 Fe2 C4 -80.58(17)
C3 Fe1 Fe2 C6 -128.7(4)
C2 Fe1 Fe2 C6 135.7(4)
C1 Fe1 Fe2 C6 2.3(5)
Se2 Fe1 Fe2 C6 -50.5(4)
Se1 Fe1 Fe2 C6 57.2(4)
C3 Fe1 Fe2 Se2 -78.25(17)
C2 Fe1 Fe2 Se2 -173.80(18)
C1 Fe1 Fe2 Se2 52.8(3)
Se1 Fe1 Fe2 Se2 107.73(4)
C3 Fe1 Fe2 Se1 174.01(17)
C2 Fe1 Fe2 Se1 78.47(18)
C1 Fe1 Fe2 Se1 -55.0(3)
Se2 Fe1 Fe2 Se1 -107.73(4)
C3 Fe1 C1 O1 -29(16)
C2 Fe1 C1 O1 66(15)
Se2 Fe1 C1 O1 -117(15)
Se1 Fe1 C1 O1 154(15)
Fe2 Fe1 C1 O1 -160(15)
C3 Fe1 C2 O2 -134(10)
C1 Fe1 C2 O2 126(10)
Se2 Fe1 C2 O2 -48(10)
Se1 Fe1 C2 O2 22(10)
Fe2 Fe1 C2 O2 -34(10)
C2 Fe1 C3 O3 152(11)
C1 Fe1 C3 O3 -108(11)
Se2 Fe1 C3 O3 -5(11)
Se1 Fe1 C3 O3 64(11)
Fe2 Fe1 C3 O3 51(11)
C5 Fe2 C4 O4 74(31)
C6 Fe2 C4 O4 172(100)
Se2 Fe2 C4 O4 -8(31)
Se1 Fe2 C4 O4 -82(31)
Fe1 Fe2 C4 O4 -26(31)
C4 Fe2 C5 O5 -122(36)
C6 Fe2 C5 O5 139(36)
Se2 Fe2 C5 O5 35(36)
Se1 Fe2 C5 O5 -36(36)
Fe1 Fe2 C5 O5 -22(36)
C5 Fe2 C6 O6 35(7)
C4 Fe2 C6 O6 -57(7)
Se2 Fe2 C6 O6 123(7)
Se1 Fe2 C6 O6 -147(7)
Fe1 Fe2 C6 O6 165(6)
C9 N1 C7 Se1 99.3(5)
C8 N1 C7 Se1 -71.9(4)
Fe1 Se1 C7 N1 69.1(4)
Fe2 Se1 C7 N1 0.2(4)
C9 N1 C8 Se2 -103.0(4)
C7 N1 C8 Se2 68.6(5)
Fe2 Se2 C8 N1 6.8(4)
Fe1 Se2 C8 N1 -62.7(4)
C7 N1 C9 O7 -164.1(5)
C8 N1 C9 O7 6.8(7)
C7 N1 C9 C10 19.3(7)
C8 N1 C9 C10 -169.9(4)
O7 C9 C10 C15 72.9(7)
N1 C9 C10 C15 -110.5(5)
O7 C9 C10 C11 -101.7(6)
N1 C9 C10 C11 74.9(6)
C15 C10 C11 C12 -1.8(8)
C9 C10 C11 C12 173.0(5)
C10 C11 C12 C13 2.4(9)
C11 C12 C13 C14 -1.0(9)
C12 C13 C14 C15 -1.0(10)
C11 C10 C15 C14 -0.2(8)
C9 C10 C15 C14 -174.9(5)
C13 C14 C15 C10 1.6(9)
